data_4120658
loop_
_publ_author_name
'Adriaenssens, Louis'
'Gil-Ram\'irez, Guzm\'an'
'Frontera, Antonio'
'Qui\~nonero, David'
'Escudero-Ad\'an, Eduardo C'
'Ballester, Pablo'

_publ_section_title
;
 Thermodynamic Characterization of Halide-\p Interactions in Solution
 Using &quot;Two-Wall&quot; Aryl Extended Calix[4]pyrroles as Model
 System.
;
_journal_issue 8
_journal_name_full 'Journal of the American Chemical Society'
_journal_page_first 3208
_journal_paper_doi 10.1021/ja412098v
_journal_volume 136
_journal_year 2014
_chemical_formula_sum 'C44 H41 Br F10 N6'
_chemical_formula_weight 923.74
_chemical_name_systematic
; 
 ? 
;
_space_group_IT_number 14
_symmetry_cell_setting monoclinic
_symmetry_space_group_name_Hall '-P 2ybc'
_symmetry_space_group_name_H-M 'P 1 21/c 1'
_atom_sites_solution_hydrogens geom
_atom_sites_solution_primary direct
_atom_sites_solution_secondary difmap
_audit_creation_method SHELXL-97
_cell_angle_alpha 90.00
_cell_angle_beta 99.530(3)
_cell_angle_gamma 90.00
_cell_formula_units_Z 4
_cell_length_a 19.684(2)
_cell_length_b 11.1411(14)
_cell_length_c 19.520(2)
_cell_measurement_reflns_used 4702
_cell_measurement_temperature 100(2)
_cell_measurement_theta_max 32.46
_cell_measurement_theta_min 2.78
_cell_volume 4221.7(8)
_computing_cell_refinement 'Bruker APEX2 v2011.4-0'
_computing_data_collection 'Bruker APEX2 v2011.4-0'
_computing_data_reduction 'Bruker SAINT V7.60A'
_computing_molecular_graphics 'Bruker SHELXTL'
_computing_publication_material 'Bruker SHELXTL'
_computing_structure_refinement 'SHELXS-97 (Sheldrick, 2008)'
_computing_structure_solution Sir2011
_diffrn_ambient_temperature 100(2)
_diffrn_detector_area_resol_mean 512
_diffrn_detector_type '4K CCD area detector APEX II'
_diffrn_measured_fraction_theta_full 0.982
_diffrn_measured_fraction_theta_max 0.945
_diffrn_measurement_device_type 'Kappa 4-axis goniometer bruker-nonius'
_diffrn_measurement_method
;
 Fullsphere data collection, phi and omega scans
;
_diffrn_measurement_specimen_support 'magnetic support with MicroMount'
_diffrn_radiation_monochromator 'Multilayer Montel 200 mirrors'
_diffrn_radiation_type MoK\a
_diffrn_radiation_wavelength 0.71073
_diffrn_reflns_av_R_equivalents 0.0000
_diffrn_reflns_av_sigmaI/netI 0.1614
_diffrn_reflns_limit_h_max 28
_diffrn_reflns_limit_h_min 0
_diffrn_reflns_limit_k_max 0
_diffrn_reflns_limit_k_min -16
_diffrn_reflns_limit_l_max 27
_diffrn_reflns_limit_l_min -28
_diffrn_reflns_number 12874
_diffrn_reflns_theta_full 30.00
_diffrn_reflns_theta_max 31.15
_diffrn_reflns_theta_min 2.72
_diffrn_source 'Rotating anode X-ray tube'
_diffrn_source_current 70
_diffrn_source_power 50
_diffrn_source_size '3 mm x 0.3 mm fine focus'
_diffrn_source_type 'Bruker-Nonius FR 591'
_exptl_absorpt_coefficient_mu 1.058
_exptl_absorpt_correction_T_max 0.9016
_exptl_absorpt_correction_T_min 0.8163
_exptl_absorpt_correction_type empirical
_exptl_absorpt_process_details
; 
 TWINABS Version 2008/0 Bruker-Nonius
 Blessing, Acta Cryst. (1995) A51 33-38
;
_exptl_crystal_colour yellow
_exptl_crystal_density_diffrn 1.453
_exptl_crystal_density_method 'not measured'
_exptl_crystal_description Block
_exptl_crystal_F_000 1888
_exptl_crystal_size_max 0.20
_exptl_crystal_size_mid 0.20
_exptl_crystal_size_min 0.10
_refine_diff_density_max 1.485
_refine_diff_density_min -0.668
_refine_diff_density_rms 0.170
_refine_ls_extinction_method none
_refine_ls_goodness_of_fit_ref 1.029
_refine_ls_hydrogen_treatment noref
_refine_ls_matrix_type full
_refine_ls_number_parameters 569
_refine_ls_number_reflns 13060
_refine_ls_number_restraints 32
_refine_ls_restrained_S_all 1.028
_refine_ls_R_factor_all 0.1208
_refine_ls_R_factor_gt 0.0851
_refine_ls_shift/su_max 0.001
_refine_ls_shift/su_mean 0.000
_refine_ls_structure_factor_coef Fsqd
_refine_ls_weighting_details 'calc w=1/[\s^2^(Fo^2^)+(0.0965P)^2^+2.5905P] where P=(Fo^2^+2Fc^2^)/3'
_refine_ls_weighting_scheme calc
_refine_ls_wR_factor_gt 0.1946
_refine_ls_wR_factor_ref 0.2205
_reflns_number_gt 9667
_reflns_number_total 13060
_reflns_threshold_expression >2sigma(I)
_cod_data_source_file ja412098v_si_012.cif
_cod_data_source_block gg132br-5
_cod_depositor_comments
;
The following automatic conversions were performed:

'_symmetry_cell_setting' value 'Monoclinic' changed to 'monoclinic'
according to
/usr/data/users/saulius/automatic-downloads/current/ACS/lib/dictionaries/cif_core.dic
dictionary named 'cif_core.dic' version 2.4.2 from 2011-04-26.

Automatic conversion script
Id: cif_fix_values 2281 2013-09-26 08:29:07Z andrius 
;
_cod_original_cell_volume 4221.7(9)
_cod_original_sg_symbol_H-M P2(1)/c
_cod_database_code 4120658

loop_
_symmetry_equiv_pos_as_xyz
'x, y, z'
'-x, y+1/2, -z+1/2'
'-x, -y, -z'
'x, -y-1/2, z-1/2'

loop_
_atom_site_label
_atom_site_type_symbol
_atom_site_fract_x
_atom_site_fract_y
_atom_site_fract_z
_atom_site_U_iso_or_equiv
_atom_site_adp_type
_atom_site_occupancy
_atom_site_symmetry_multiplicity
_atom_site_calc_flag
_atom_site_refinement_flags
_atom_site_disorder_assembly
_atom_site_disorder_group
Br1 Br 0.25471(3) 0.39004(4) 0.80695(2) 0.01687(11) Uani 1 1 d . . .
C1 C 0.2374(2) 0.6697(4) 0.6409(2) 0.0141(8) Uani 1 1 d . . .
F1 F 0.10623(18) 0.7604(3) 0.73425(17) 0.0234(6) Uani 1 1 d . . .
N1 N 0.19539(19) 0.5986(3) 0.67396(19) 0.0138(7) Uani 1 1 d . . .
C2 C 0.1980(2) 0.7159(4) 0.5821(2) 0.0158(8) Uani 1 1 d . . .
H2 H 0.2137 0.7664 0.5487 0.019 Uiso 1 1 calc R . .
F2 F 0.1239(2) 0.7936(3) 0.86976(19) 0.0351(9) Uani 1 1 d . . .
N2 N 0.1231(2) 0.3275(4) 0.6698(2) 0.0144(7) Uani 1 1 d . . .
C3 C 0.1288(3) 0.6737(4) 0.5805(2) 0.0170(9) Uani 1 1 d . . .
H3 H 0.0901 0.6916 0.5461 0.020 Uiso 1 1 calc R . .
F3 F 0.10132(19) 0.6120(4) 0.95695(16) 0.0327(8) Uani 1 1 d . . .
N3 N 0.2795(2) 0.1954(3) 0.6750(2) 0.0142(7) Uani 1 1 d . . .
C4 C 0.1291(2) 0.6030(4) 0.6377(2) 0.0140(8) Uani 1 1 d . . .
F4 F 0.05548(18) 0.3964(3) 0.90276(17) 0.0274(7) Uani 1 1 d . . .
N4 N 0.3524(2) 0.4666(4) 0.6803(2) 0.0150(7) Uani 1 1 d . . .
C5 C 0.0705(2) 0.5375(4) 0.6636(2) 0.0141(8) Uani 1 1 d . . .
F5 F 0.03648(17) 0.3578(3) 0.76709(16) 0.0232(6) Uani 1 1 d . . .
C6 C 0.0760(2) 0.5542(4) 0.7428(2) 0.0139(8) Uani 1 1 d . . .
F6 F 0.38366(17) 0.0394(3) 0.75025(17) 0.0258(7) Uani 1 1 d . . .
C7 C 0.0958(3) 0.6651(4) 0.7733(3) 0.0177(9) Uani 1 1 d . . .
F7 F 0.41229(18) 0.0145(4) 0.88704(19) 0.0339(8) Uani 1 1 d . . .
C8 C 0.1043(3) 0.6856(5) 0.8440(3) 0.0206(9) Uani 1 1 d . . .
F8 F 0.4709(2) 0.1973(4) 0.96874(17) 0.0382(9) Uani 1 1 d . . .
C9 C 0.0919(3) 0.5953(5) 0.8880(2) 0.0206(10) Uani 1 1 d . . .
F9 F 0.50145(19) 0.4058(4) 0.90956(17) 0.0326(8) Uani 1 1 d . . .
C10 C 0.0697(3) 0.4850(5) 0.8608(3) 0.0206(10) Uani 1 1 d . . .
F10 F 0.47514(17) 0.4363(3) 0.77331(16) 0.0236(6) Uani 1 1 d . . .
C11 C 0.0615(2) 0.4660(4) 0.7893(2) 0.0159(9) Uani 1 1 d . . .
C12 C 0.0008(2) 0.5937(4) 0.6305(2) 0.0167(9) Uani 1 1 d . . .
H12A H -0.0050 0.5862 0.5798 0.025 Uiso 1 1 calc R . .
H12B H 0.0001 0.6788 0.6431 0.025 Uiso 1 1 calc R . .
H12C H -0.0369 0.5518 0.6475 0.025 Uiso 1 1 calc R . .
C13 C 0.0717(2) 0.4067(4) 0.6411(3) 0.0155(9) Uani 1 1 d . . .
C14 C 0.0302(3) 0.3475(5) 0.5886(3) 0.0179(9) Uani 1 1 d . . .
H14 H -0.0087 0.3801 0.5593 0.022 Uiso 1 1 calc R . .
C15 C 0.0559(3) 0.2285(4) 0.5857(2) 0.0166(9) Uani 1 1 d . . .
H15 H 0.0370 0.1675 0.5542 0.020 Uiso 1 1 calc R . .
C16 C 0.1129(3) 0.2174(4) 0.6367(2) 0.0150(9) Uani 1 1 d . . .
C17 C 0.1579(3) 0.1091(4) 0.6592(2) 0.0166(8) Uani 1 1 d . . .
C18 C 0.1652(3) 0.0917(4) 0.7386(2) 0.0223(10) Uani 1 1 d . . .
H18A H 0.1904 0.0172 0.7520 0.033 Uiso 1 1 calc R . .
H18B H 0.1194 0.0872 0.7518 0.033 Uiso 1 1 calc R . .
H18C H 0.1905 0.1597 0.7624 0.033 Uiso 1 1 calc R . .
C19 C 0.1230(3) -0.0034(5) 0.6237(3) 0.0229(10) Uani 1 1 d . . .
H19A H 0.1174 0.0059 0.5732 0.034 Uiso 1 1 calc R . .
H19B H 0.0776 -0.0139 0.6374 0.034 Uiso 1 1 calc R . .
H19C H 0.1516 -0.0740 0.6379 0.034 Uiso 1 1 calc R . .
C20 C 0.2285(2) 0.1239(4) 0.6390(2) 0.0144(8) Uani 1 1 d . . .
C21 C 0.2557(3) 0.0745(4) 0.5842(3) 0.0171(9) Uani 1 1 d . . .
H21 H 0.2322 0.0223 0.5496 0.021 Uiso 1 1 calc R . .
C22 C 0.3248(2) 0.1154(4) 0.5887(2) 0.0172(9) Uani 1 1 d . . .
H22 H 0.3559 0.0957 0.5580 0.021 Uiso 1 1 calc R . .
C23 C 0.3381(2) 0.1895(4) 0.6465(2) 0.0140(8) Uani 1 1 d . . .
C24 C 0.4040(2) 0.2585(4) 0.6743(2) 0.0154(8) Uani 1 1 d . . .
C25 C 0.4210(2) 0.2429(4) 0.7543(2) 0.0145(8) Uani 1 1 d . . .
C26 C 0.4099(2) 0.1353(5) 0.7872(3) 0.0192(9) Uani 1 1 d . . .
C27 C 0.4251(3) 0.1194(5) 0.8591(3) 0.0247(11) Uani 1 1 d . . .
C28 C 0.4548(3) 0.2119(6) 0.8998(3) 0.0249(11) Uani 1 1 d . . .
C29 C 0.4694(3) 0.3176(5) 0.8698(3) 0.0234(10) Uani 1 1 d . . .
C30 C 0.4545(3) 0.3325(5) 0.7979(3) 0.0194(9) Uani 1 1 d . . .
C31 C 0.4652(3) 0.2048(5) 0.6439(3) 0.0197(9) Uani 1 1 d . . .
H31A H 0.4570 0.2149 0.5933 0.030 Uiso 1 1 calc R . .
H31B H 0.4694 0.1191 0.6553 0.030 Uiso 1 1 calc R . .
H31C H 0.5077 0.2462 0.6639 0.030 Uiso 1 1 calc R . .
C32 C 0.3944(2) 0.3875(4) 0.6520(2) 0.0127(8) Uani 1 1 d . . .
C33 C 0.4216(2) 0.4490(5) 0.6017(2) 0.0171(9) Uani 1 1 d . . .
H33 H 0.4523 0.4174 0.5735 0.020 Uiso 1 1 calc R . .
C34 C 0.3955(2) 0.5680(4) 0.5993(2) 0.0153(8) Uani 1 1 d . . .
H34 H 0.4051 0.6299 0.5688 0.018 Uiso 1 1 calc R . .
C35 C 0.3539(2) 0.5773(4) 0.6491(2) 0.0136(8) Uani 1 1 d . . .
C36 C 0.3135(2) 0.6845(4) 0.6693(2) 0.0139(8) Uani 1 1 d . . .
C37 C 0.3248(3) 0.6992(4) 0.7489(2) 0.0191(9) Uani 1 1 d . . .
H37A H 0.3129 0.6241 0.7703 0.029 Uiso 1 1 calc R . .
H37B H 0.2955 0.7641 0.7612 0.029 Uiso 1 1 calc R . .
H37C H 0.3732 0.7187 0.7658 0.029 Uiso 1 1 calc R . .
C38 C 0.3396(3) 0.7989(4) 0.6379(3) 0.0199(10) Uani 1 1 d . . .
H38A H 0.3871 0.8151 0.6601 0.030 Uiso 1 1 calc R . .
H38B H 0.3102 0.8668 0.6456 0.030 Uiso 1 1 calc R . .
H38C H 0.3381 0.7875 0.5879 0.030 Uiso 1 1 calc R . .
C1S C 0.2250(3) 0.4025(5) 0.5459(2) 0.0213(10) Uani 1 1 d . . .
H1S1 H 0.1799 0.4193 0.5587 0.032 Uiso 1 1 calc R . .
H1S2 H 0.2562 0.4699 0.5600 0.032 Uiso 1 1 calc R . .
H1S3 H 0.2442 0.3292 0.5693 0.032 Uiso 1 1 calc R . .
N1S N 0.21715(19) 0.3858(4) 0.46860(18) 0.0144(7) Uani 1 1 d . . .
C2S C 0.1873(3) 0.4982(5) 0.4338(3) 0.0245(11) Uani 1 1 d . . .
H2S1 H 0.1801 0.4873 0.3833 0.037 Uiso 1 1 calc R . .
H2S2 H 0.2190 0.5652 0.4468 0.037 Uiso 1 1 calc R . .
H2S3 H 0.1431 0.5155 0.4486 0.037 Uiso 1 1 calc R . .
C3S C 0.1704(3) 0.2828(5) 0.4472(3) 0.0224(10) Uani 1 1 d . . .
H3S1 H 0.1641 0.2734 0.3967 0.034 Uiso 1 1 calc R . .
H3S2 H 0.1257 0.2977 0.4614 0.034 Uiso 1 1 calc R . .
H3S3 H 0.1906 0.2093 0.4696 0.034 Uiso 1 1 calc R . .
C4S C 0.2857(2) 0.3609(5) 0.4482(2) 0.0293(11) Uani 1 1 d . . .
H4S1 H 0.3070 0.2918 0.4744 0.044 Uiso 1 1 calc R . .
H4S2 H 0.3155 0.4314 0.4583 0.044 Uiso 1 1 calc R . .
H4S3 H 0.2795 0.3432 0.3983 0.044 Uiso 1 1 calc R . .
C1A C 0.3396(2) 0.7001(5) 0.9315(2) 0.037(3) Uani 0.68(2) 1 d PRU A 1
C1A' C 0.3226(2) 0.6679(5) 0.93232(19) 0.035(6) Uani 0.32(2) 1 d PRU A 2
N1A N 0.3791(2) 0.5866(5) 0.93114(19) 0.0448(15) Uani 1 1 d RU . .
C2A C 0.3074(2) 0.7862(5) 0.9324(2) 0.049(3) Uani 0.68(2) 1 d PRU A 1
H2A1 H 0.3113 0.8349 0.8915 0.074 Uiso 0.68(2) 1 d PR A 1
H2A2 H 0.3244 0.8320 0.9746 0.074 Uiso 0.68(2) 1 d PR A 1
H2A3 H 0.2590 0.7647 0.9318 0.074 Uiso 0.68(2) 1 d PR A 1
C2A' C 0.2838(13) 0.738(2) 0.9320(10) 0.039(6) Uani 0.32(2) 1 d PU A 2
H2A4 H 0.2462 0.7076 0.9545 0.059 Uiso 0.32(2) 1 calc PR A 2
H2A5 H 0.2655 0.7601 0.8839 0.059 Uiso 0.32(2) 1 calc PR A 2
H2A6 H 0.3047 0.8081 0.9572 0.059 Uiso 0.32(2) 1 calc PR A 2

loop_
_atom_site_aniso_label
_atom_site_aniso_U_11
_atom_site_aniso_U_22
_atom_site_aniso_U_33
_atom_site_aniso_U_23
_atom_site_aniso_U_13
_atom_site_aniso_U_12
Br1 0.0212(2) 0.01654(18) 0.01271(18) -0.00008(17) 0.00223(17) -0.00131(18)
C1 0.017(2) 0.0098(17) 0.0166(19) -0.0009(15) 0.0051(17) 0.0019(16)
F1 0.0337(17) 0.0143(14) 0.0251(16) -0.0025(11) 0.0132(13) -0.0036(12)
N1 0.0142(17) 0.0113(17) 0.0155(17) -0.0014(13) 0.0015(13) -0.0008(13)
C2 0.018(2) 0.017(2) 0.013(2) 0.0011(16) 0.0044(17) -0.0003(16)
F2 0.039(2) 0.0311(19) 0.0363(19) -0.0231(15) 0.0094(16) -0.0126(15)
N2 0.0154(17) 0.0111(17) 0.0158(17) -0.0011(13) 0.0004(14) -0.0017(13)
C3 0.020(2) 0.014(2) 0.015(2) -0.0012(15) -0.0024(17) -0.0001(16)
F3 0.0383(19) 0.041(2) 0.0172(14) -0.0094(14) -0.0001(13) 0.0034(16)
N3 0.0150(17) 0.0108(17) 0.0161(18) 0.0008(13) 0.0005(14) -0.0012(13)
C4 0.0149(19) 0.0122(19) 0.0146(18) -0.0016(16) 0.0017(14) 0.0028(16)
F4 0.0377(18) 0.0237(17) 0.0225(15) 0.0081(12) 0.0103(13) 0.0059(14)
N4 0.0159(17) 0.0128(17) 0.0161(18) 0.0025(13) 0.0022(14) 0.0042(13)
C5 0.0107(19) 0.015(2) 0.016(2) -0.0004(15) 0.0009(16) 0.0012(15)
F5 0.0348(17) 0.0134(13) 0.0232(14) -0.0019(11) 0.0105(13) -0.0058(12)
C6 0.0109(19) 0.012(2) 0.018(2) -0.0005(15) 0.0004(16) 0.0017(15)
F6 0.0309(17) 0.0147(14) 0.0297(16) 0.0071(12) -0.0012(13) -0.0001(12)
C7 0.016(2) 0.015(2) 0.023(2) -0.0027(17) 0.0057(18) 0.0015(16)
F7 0.0304(18) 0.039(2) 0.0338(18) 0.0226(15) 0.0096(15) 0.0021(15)
C8 0.026(2) 0.017(2) 0.019(2) -0.0072(17) 0.0033(19) -0.0009(18)
F8 0.043(2) 0.058(3) 0.0143(15) 0.0098(15) 0.0072(14) 0.0076(19)
C9 0.020(2) 0.029(3) 0.013(2) -0.0045(18) 0.0037(17) 0.0036(19)
F9 0.0359(18) 0.038(2) 0.0207(16) -0.0102(14) -0.0037(14) 0.0048(15)
C10 0.021(2) 0.023(2) 0.018(2) 0.0048(18) 0.0053(18) 0.0062(19)
F10 0.0271(16) 0.0203(15) 0.0207(14) 0.0031(11) -0.0044(13) -0.0039(12)
C11 0.015(2) 0.013(2) 0.020(2) -0.0012(16) 0.0016(16) 0.0004(15)
C12 0.0111(19) 0.019(2) 0.019(2) -0.0025(16) 0.0006(16) 0.0044(16)
C13 0.015(2) 0.012(2) 0.020(2) -0.0015(16) 0.0032(16) 0.0014(15)
C14 0.016(2) 0.021(2) 0.016(2) -0.0027(17) -0.0005(17) 0.0030(17)
C15 0.020(2) 0.015(2) 0.014(2) -0.0042(16) 0.0023(17) -0.0031(17)
C16 0.019(2) 0.014(2) 0.013(2) -0.0049(15) 0.0048(17) -0.0035(16)
C17 0.020(2) 0.0132(18) 0.0168(18) -0.0014(17) 0.0032(17) -0.0012(18)
C18 0.031(3) 0.017(2) 0.020(2) 0.0026(16) 0.007(2) -0.0027(19)
C19 0.027(3) 0.015(2) 0.027(3) -0.0078(18) 0.006(2) -0.0061(19)
C20 0.017(2) 0.0111(18) 0.0142(18) 0.0001(14) -0.0001(16) -0.0004(16)
C21 0.023(2) 0.013(2) 0.016(2) -0.0022(16) 0.0046(18) 0.0006(16)
C22 0.020(2) 0.015(2) 0.017(2) -0.0016(17) 0.0065(16) 0.0037(17)
C23 0.0124(19) 0.014(2) 0.015(2) 0.0021(15) 0.0003(16) 0.0010(15)
C24 0.015(2) 0.014(2) 0.017(2) 0.0005(15) 0.0019(16) 0.0019(15)
C25 0.015(2) 0.016(2) 0.013(2) 0.0018(15) 0.0048(16) 0.0044(16)
C26 0.013(2) 0.024(2) 0.020(2) 0.0087(17) 0.0037(17) 0.0048(17)
C27 0.020(2) 0.030(3) 0.025(2) 0.013(2) 0.0075(19) 0.005(2)
C28 0.021(2) 0.043(3) 0.012(2) 0.002(2) 0.0049(18) 0.007(2)
C29 0.025(3) 0.028(3) 0.018(2) -0.0045(19) 0.003(2) 0.008(2)
C30 0.019(2) 0.021(2) 0.018(2) 0.0043(18) 0.0013(18) 0.0062(17)
C31 0.021(2) 0.022(2) 0.017(2) -0.0009(17) 0.0040(18) 0.0039(18)
C32 0.0102(17) 0.0133(19) 0.0140(18) 0.0012(15) 0.0003(15) 0.0022(15)
C33 0.014(2) 0.020(2) 0.019(2) 0.0008(17) 0.0059(17) 0.0020(17)
C34 0.016(2) 0.0151(19) 0.015(2) 0.0018(15) 0.0016(16) -0.0014(16)
C35 0.0101(19) 0.0139(19) 0.017(2) 0.0026(15) 0.0023(16) -0.0017(14)
C36 0.0145(19) 0.0080(16) 0.0186(19) 0.0003(14) 0.0008(17) -0.0006(15)
C37 0.020(2) 0.017(2) 0.019(2) -0.0031(16) 0.0004(18) -0.0010(18)
C38 0.018(2) 0.013(2) 0.030(3) 0.0043(17) 0.0056(19) -0.0002(16)
C1S 0.033(3) 0.017(2) 0.0139(18) -0.0019(16) 0.0026(19) 0.006(2)
N1S 0.0141(17) 0.0151(16) 0.0138(15) -0.0018(14) 0.0021(13) -0.0041(15)
C2S 0.037(3) 0.016(2) 0.019(2) 0.0051(17) 0.000(2) 0.000(2)
C3S 0.022(2) 0.019(2) 0.024(2) -0.0021(18) -0.002(2) -0.0060(19)
C4S 0.020(2) 0.038(3) 0.031(3) -0.010(2) 0.010(2) -0.006(2)
C1A 0.041(4) 0.040(4) 0.030(4) -0.003(3) 0.008(3) 0.000(4)
C1A' 0.039(7) 0.041(7) 0.028(7) -0.001(4) 0.010(4) 0.001(5)
N1A 0.044(3) 0.046(3) 0.043(3) -0.002(2) 0.002(2) 0.002(2)
C2A 0.054(5) 0.050(5) 0.043(5) -0.011(4) 0.010(4) 0.008(4)
C2A' 0.043(7) 0.040(7) 0.036(7) 0.000(4) 0.012(5) 0.005(5)

loop_
_atom_type_symbol
_atom_type_description
_atom_type_scat_dispersion_real
_atom_type_scat_dispersion_imag
_atom_type_scat_source
C C 0.0033 0.0016 'International Tables Vol C Tables 4.2.6.8 and 6.1.1.4'
H H 0.0000 0.0000 'International Tables Vol C Tables 4.2.6.8 and 6.1.1.4'
N N 0.0061 0.0033 'International Tables Vol C Tables 4.2.6.8 and 6.1.1.4'
Br Br -0.2901 2.4595 'International Tables Vol C Tables 4.2.6.8 and 6.1.1.4'
F F 0.0171 0.0103 'International Tables Vol C Tables 4.2.6.8 and 6.1.1.4'

loop_
_geom_angle_atom_site_label_1
_geom_angle_atom_site_label_2
_geom_angle_atom_site_label_3
_geom_angle
C2 C1 N1 107.8(4)
C2 C1 C36 130.7(4)
N1 C1 C36 121.5(4)
C4 N1 C1 109.2(4)
C1 C2 C3 107.3(4)
C16 N2 C13 109.6(4)
C4 C3 C2 107.2(4)
C23 N3 C20 110.9(4)
C3 C4 N1 108.4(4)
C3 C4 C5 130.5(4)
N1 C4 C5 121.1(4)
C35 N4 C32 109.7(4)
C4 C5 C13 108.4(4)
C4 C5 C6 110.2(4)
C13 C5 C6 113.7(4)
C4 C5 C12 109.5(4)
C13 C5 C12 108.7(4)
C6 C5 C12 106.2(4)
C11 C6 C7 114.7(4)
C11 C6 C5 125.3(4)
C7 C6 C5 120.0(4)
F1 C7 C8 115.6(4)
F1 C7 C6 121.1(4)
C8 C7 C6 123.3(5)
F2 C8 C9 119.7(4)
F2 C8 C7 120.3(5)
C9 C8 C7 120.0(4)
F3 C9 C8 121.2(5)
F3 C9 C10 119.4(5)
C8 C9 C10 119.4(4)
F4 C10 C9 120.4(4)
F4 C10 C11 119.9(5)
C9 C10 C11 119.7(5)
F5 C11 C10 115.7(4)
F5 C11 C6 121.5(4)
C10 C11 C6 122.8(4)
C14 C13 N2 107.4(4)
C14 C13 C5 129.9(4)
N2 C13 C5 122.5(4)
C13 C14 C15 107.9(4)
C16 C15 C14 107.9(4)
C15 C16 N2 107.2(4)
C15 C16 C17 130.3(4)
N2 C16 C17 122.4(4)
C20 C17 C16 110.8(4)
C20 C17 C19 109.4(4)
C16 C17 C19 108.8(4)
C20 C17 C18 109.7(4)
C16 C17 C18 110.1(4)
C19 C17 C18 108.1(4)
N3 C20 C21 106.4(4)
N3 C20 C17 123.4(4)
C21 C20 C17 130.2(4)
C20 C21 C22 108.2(4)
C23 C22 C21 106.9(4)
N3 C23 C22 107.6(4)
N3 C23 C24 123.8(4)
C22 C23 C24 128.6(4)
C32 C24 C23 108.6(4)
C32 C24 C31 109.1(4)
C23 C24 C31 109.7(4)
C32 C24 C25 113.2(4)
C23 C24 C25 109.3(4)
C31 C24 C25 106.9(4)
C26 C25 C30 115.2(4)
C26 C25 C24 122.4(4)
C30 C25 C24 122.2(4)
F6 C26 C25 120.8(4)
F6 C26 C27 116.0(5)
C25 C26 C27 123.2(5)
F7 C27 C28 120.9(5)
F7 C27 C26 120.0(5)
C28 C27 C26 119.1(5)
F8 C28 C29 120.2(5)
F8 C28 C27 119.9(5)
C29 C28 C27 119.9(5)
F9 C29 C28 119.6(5)
F9 C29 C30 119.6(5)
C28 C29 C30 120.7(5)
F10 C30 C29 115.9(5)
F10 C30 C25 122.4(4)
C29 C30 C25 121.6(5)
C33 C32 N4 107.2(4)
C33 C32 C24 129.5(4)
N4 C32 C24 123.2(4)
C32 C33 C34 107.9(4)
C35 C34 C33 107.6(4)
C34 C35 N4 107.6(4)
C34 C35 C36 129.8(4)
N4 C35 C36 122.6(4)
C1 C36 C35 110.3(4)
C1 C36 C38 108.6(4)
C35 C36 C38 108.8(4)
C1 C36 C37 110.5(4)
C35 C36 C37 110.5(4)
C38 C36 C37 108.2(4)
C3S N1S C4S 109.0(4)
C3S N1S C2S 109.9(4)
C4S N1S C2S 109.8(4)
C3S N1S C1S 109.5(4)
C4S N1S C1S 110.1(3)
C2S N1S C1S 108.6(4)
C2A C1A N1A 178.0
C2A' C1A' N1A 173.4(14)
C1A' N1A C1A 19.3

loop_
_geom_bond_atom_site_label_1
_geom_bond_atom_site_label_2
_geom_bond_distance
C1 C2 1.373(6)
C1 N1 1.381(6)
C1 C36 1.517(7)
F1 C7 1.342(6)
N1 C4 1.378(6)
C2 C3 1.436(7)
F2 C8 1.335(6)
N2 C16 1.385(6)
N2 C13 1.389(6)
C3 C4 1.365(6)
F3 C9 1.340(5)
N3 C23 1.364(6)
N3 C20 1.379(6)
C4 C5 1.521(7)
F4 C10 1.341(6)
N4 C35 1.377(6)
N4 C32 1.383(6)
C5 C13 1.523(7)
C5 C6 1.543(6)
C5 C12 1.550(6)
F5 C11 1.347(5)
C6 C11 1.398(7)
C6 C7 1.399(6)
F6 C26 1.343(6)
C7 C8 1.383(7)
F7 C27 1.332(6)
C8 C9 1.370(7)
F8 C28 1.341(6)
C9 C10 1.381(8)
F9 C29 1.344(7)
C10 C11 1.394(7)
F10 C30 1.341(6)
C13 C14 1.370(7)
C14 C15 1.424(7)
C15 C16 1.377(7)
C16 C17 1.517(7)
C17 C20 1.516(7)
C17 C19 1.539(7)
C17 C18 1.545(6)
C20 C21 1.386(6)
C21 C22 1.424(7)
C22 C23 1.388(6)
C23 C24 1.527(7)
C24 C32 1.504(6)
C24 C31 1.549(7)
C24 C25 1.552(6)
C25 C26 1.395(7)
C25 C30 1.403(7)
C26 C27 1.396(7)
C27 C28 1.371(9)
C28 C29 1.367(9)
C29 C30 1.394(7)
C32 C33 1.377(6)
C33 C34 1.419(7)
C34 C35 1.376(6)
C35 C36 1.523(6)
C36 C38 1.540(7)
C36 C37 1.541(6)
C1S N1S 1.502(5)
N1S C3S 1.487(6)
N1S C4S 1.495(5)
N1S C2S 1.497(6)
C1A C2A 1.1520
C1A N1A 1.4843
C1A' C2A' 1.09(2)
C1A' N1A 1.4371

loop_
_geom_torsion_atom_site_label_1
_geom_torsion_atom_site_label_2
_geom_torsion_atom_site_label_3
_geom_torsion_atom_site_label_4
_geom_torsion
C2 C1 N1 C4 -2.1(5)
C36 C1 N1 C4 179.0(4)
N1 C1 C2 C3 1.6(5)
C36 C1 C2 C3 -179.7(4)
C1 C2 C3 C4 -0.6(5)
C2 C3 C4 N1 -0.7(5)
C2 C3 C4 C5 178.2(5)
C1 N1 C4 C3 1.7(5)
C1 N1 C4 C5 -177.3(4)
C3 C4 C5 C13 98.7(6)
N1 C4 C5 C13 -82.5(5)
C3 C4 C5 C6 -136.2(5)
N1 C4 C5 C6 42.6(6)
C3 C4 C5 C12 -19.7(7)
N1 C4 C5 C12 159.1(4)
C4 C5 C6 C11 -141.7(5)
C13 C5 C6 C11 -19.8(6)
C12 C5 C6 C11 99.7(5)
C4 C5 C6 C7 39.3(6)
C13 C5 C6 C7 161.2(4)
C12 C5 C6 C7 -79.3(5)
C11 C6 C7 F1 -175.0(4)
C5 C6 C7 F1 4.1(7)
C11 C6 C7 C8 3.4(7)
C5 C6 C7 C8 -177.4(5)
F1 C7 C8 F2 -2.0(8)
C6 C7 C8 F2 179.5(4)
F1 C7 C8 C9 177.2(5)
C6 C7 C8 C9 -1.3(8)
F2 C8 C9 F3 -2.4(8)
C7 C8 C9 F3 178.5(5)
F2 C8 C9 C10 178.0(5)
C7 C8 C9 C10 -1.2(8)
F3 C9 C10 F4 2.1(8)
C8 C9 C10 F4 -178.2(5)
F3 C9 C10 C11 -178.3(5)
C8 C9 C10 C11 1.3(8)
F4 C10 C11 F5 2.7(7)
C9 C10 C11 F5 -176.9(4)
F4 C10 C11 C6 -179.4(4)
C9 C10 C11 C6 1.0(8)
C7 C6 C11 F5 174.6(4)
C5 C6 C11 F5 -4.5(7)
C7 C6 C11 C10 -3.2(7)
C5 C6 C11 C10 177.7(4)
C16 N2 C13 C14 -1.6(6)
C16 N2 C13 C5 -176.6(4)
C4 C5 C13 C14 -103.6(6)
C6 C5 C13 C14 133.5(5)
C12 C5 C13 C14 15.4(7)
C4 C5 C13 N2 70.3(5)
C6 C5 C13 N2 -52.7(6)
C12 C5 C13 N2 -170.8(4)
N2 C13 C14 C15 1.1(6)
C5 C13 C14 C15 175.6(5)
C13 C14 C15 C16 -0.1(6)
C14 C15 C16 N2 -0.8(5)
C14 C15 C16 C17 176.5(5)
C13 N2 C16 C15 1.5(5)
C13 N2 C16 C17 -176.0(4)
C15 C16 C17 C20 110.2(6)
N2 C16 C17 C20 -72.9(5)
C15 C16 C17 C19 -10.1(7)
N2 C16 C17 C19 166.9(4)
C15 C16 C17 C18 -128.3(5)
N2 C16 C17 C18 48.6(6)
C23 N3 C20 C21 -2.1(5)
C23 N3 C20 C17 178.4(4)
C16 C17 C20 N3 77.7(5)
C19 C17 C20 N3 -162.5(4)
C18 C17 C20 N3 -44.1(6)
C16 C17 C20 C21 -101.7(6)
C19 C17 C20 C21 18.2(7)
C18 C17 C20 C21 136.6(5)
N3 C20 C21 C22 1.3(5)
C17 C20 C21 C22 -179.3(4)
C20 C21 C22 C23 -0.1(6)
C20 N3 C23 C22 2.0(5)
C20 N3 C23 C24 179.9(4)
C21 C22 C23 N3 -1.1(5)
C21 C22 C23 C24 -178.9(5)
N3 C23 C24 C32 -76.8(5)
C22 C23 C24 C32 100.6(6)
N3 C23 C24 C31 164.0(4)
C22 C23 C24 C31 -18.5(7)
N3 C23 C24 C25 47.2(6)
C22 C23 C24 C25 -135.4(5)
C32 C24 C25 C26 158.5(4)
C23 C24 C25 C26 37.2(6)
C31 C24 C25 C26 -81.4(6)
C32 C24 C25 C30 -27.5(6)
C23 C24 C25 C30 -148.8(4)
C31 C24 C25 C30 92.6(5)
C30 C25 C26 F6 -174.3(4)
C24 C25 C26 F6 0.0(7)
C30 C25 C26 C27 5.4(7)
C24 C25 C26 C27 179.8(4)
F6 C26 C27 F7 -1.2(7)
C25 C26 C27 F7 179.1(5)
F6 C26 C27 C28 177.2(5)
C25 C26 C27 C28 -2.6(8)
F7 C27 C28 F8 -0.4(8)
C26 C27 C28 F8 -178.8(5)
F7 C27 C28 C29 178.1(5)
C26 C27 C28 C29 -0.2(8)
F8 C28 C29 F9 1.7(8)
C27 C28 C29 F9 -176.8(5)
F8 C28 C29 C30 178.3(5)
C27 C28 C29 C30 -0.2(8)
F9 C29 C30 F10 1.2(7)
C28 C29 C30 F10 -175.5(5)
F9 C29 C30 C25 -180.0(4)
C28 C29 C30 C25 3.4(8)
C26 C25 C30 F10 173.0(4)
C24 C25 C30 F10 -1.4(7)
C26 C25 C30 C29 -5.8(7)
C24 C25 C30 C29 179.8(4)
C35 N4 C32 C33 -1.0(5)
C35 N4 C32 C24 -179.6(4)
C23 C24 C32 C33 -105.9(6)
C31 C24 C32 C33 13.7(7)
C25 C24 C32 C33 132.5(5)
C23 C24 C32 N4 72.4(5)
C31 C24 C32 N4 -168.1(4)
C25 C24 C32 N4 -49.3(6)
N4 C32 C33 C34 0.0(5)
C24 C32 C33 C34 178.4(4)
C32 C33 C34 C35 1.1(5)
C33 C34 C35 N4 -1.7(5)
C33 C34 C35 C36 179.5(4)
C32 N4 C35 C34 1.7(5)
C32 N4 C35 C36 -179.4(4)
C2 C1 C36 C35 -98.0(6)
N1 C1 C36 C35 80.6(5)
C2 C1 C36 C38 21.1(7)
N1 C1 C36 C38 -160.2(4)
C2 C1 C36 C37 139.6(5)
N1 C1 C36 C37 -41.8(5)
C34 C35 C36 C1 104.3(6)
N4 C35 C36 C1 -74.4(5)
C34 C35 C36 C38 -14.7(7)
N4 C35 C36 C38 166.7(4)
C34 C35 C36 C37 -133.3(5)
N4 C35 C36 C37 48.1(6)
C2A' C1A' N1A C1A 9(10)
C2A C1A N1A C1A' 13.1(4)
